data_4028363
loop_
_publ_author_name
'Jian Zhang'
'Yong-Qiang Wang'
'Xin-Wei Wang'
'Wei-Dong Z. Li'

_publ_section_title
;
 Transannular Reductive Rearrangement of \a-Amino Ketones: construction of
 Aza-tricyclic Frameworks of Several Alkaloids
;
_journal_name_full 'Journal of Organic Chemistry'
_journal_page_first 6154
_journal_page_last 6162
_journal_paper_doi 10.1021/jo4007943
_journal_volume 78
_journal_year 2013
_chemical_formula_sum 'C17 H25 N O5'
_chemical_formula_weight 323.38
_chemical_name_systematic
; 
 ? 
;
_space_group_IT_number 15
_symmetry_cell_setting monoclinic
_symmetry_space_group_name_Hall '-C 2yc'
_symmetry_space_group_name_H-M 'C 1 2/c 1'
_atom_sites_solution_hydrogens geom
_atom_sites_solution_primary direct
_atom_sites_solution_secondary difmap
_audit_creation_method SHELXL-97
_cell_angle_alpha 90.00
_cell_angle_beta 106.162(2)
_cell_angle_gamma 90.00
_cell_formula_units_Z 8
_cell_length_a 30.456(6)
_cell_length_b 8.4737(17)
_cell_length_c 13.944(3)
_cell_measurement_reflns_used 2210
_cell_measurement_temperature 296(2)
_cell_measurement_theta_max 20.74
_cell_measurement_theta_min 2.50
_cell_volume 3456.4(12)
_computing_cell_refinement 'Bruker SAINT'
_computing_data_collection 'Bruker APEX2'
_computing_data_reduction 'Bruker SAINT'
_computing_molecular_graphics 'Bruker SHELXTL'
_computing_publication_material 'Bruker SHELXTL'
_computing_structure_refinement 'SHELXL-97 (Sheldrick, 2008)'
_computing_structure_solution 'SHELXS-97 (Sheldrick, 2008)'
_diffrn_ambient_temperature 296(2)
_diffrn_measured_fraction_theta_full 0.997
_diffrn_measured_fraction_theta_max 0.997
_diffrn_measurement_device_type 'Bruker APEX-II CCD'
_diffrn_measurement_method '\f and \w scans'
_diffrn_radiation_monochromator graphite
_diffrn_radiation_source 'fine-focus sealed tube'
_diffrn_radiation_type MoK\a
_diffrn_radiation_wavelength 0.71073
_diffrn_reflns_av_R_equivalents 0.0476
_diffrn_reflns_av_sigmaI/netI 0.0514
_diffrn_reflns_limit_h_max 36
_diffrn_reflns_limit_h_min -33
_diffrn_reflns_limit_k_max 10
_diffrn_reflns_limit_k_min -10
_diffrn_reflns_limit_l_max 16
_diffrn_reflns_limit_l_min -15
_diffrn_reflns_number 12240
_diffrn_reflns_theta_full 25.50
_diffrn_reflns_theta_max 25.50
_diffrn_reflns_theta_min 2.50
_exptl_absorpt_coefficient_mu 0.091
_exptl_absorpt_correction_T_max 0.9785
_exptl_absorpt_correction_T_min 0.9715
_exptl_absorpt_correction_type multi-scan
_exptl_absorpt_process_details SADABS
_exptl_crystal_colour colorless
_exptl_crystal_density_diffrn 1.243
_exptl_crystal_description block
_exptl_crystal_F_000 1392
_exptl_crystal_size_max 0.32
_exptl_crystal_size_mid 0.26
_exptl_crystal_size_min 0.24
_refine_diff_density_max 0.443
_refine_diff_density_min -0.412
_refine_diff_density_rms 0.051
_refine_ls_extinction_method none
_refine_ls_goodness_of_fit_ref 1.038
_refine_ls_hydrogen_treatment constr
_refine_ls_matrix_type full
_refine_ls_number_parameters 210
_refine_ls_number_reflns 3210
_refine_ls_number_restraints 42
_refine_ls_restrained_S_all 1.149
_refine_ls_R_factor_all 0.1175
_refine_ls_R_factor_gt 0.0748
_refine_ls_shift/su_max 0.000
_refine_ls_shift/su_mean 0.000
_refine_ls_structure_factor_coef Fsqd
_refine_ls_weighting_details 'calc w=1/[\s^2^(Fo^2^)+(0.1050P)^2^+2.5898P] where P=(Fo^2^+2Fc^2^)/3'
_refine_ls_weighting_scheme calc
_refine_ls_wR_factor_gt 0.1888
_refine_ls_wR_factor_ref 0.2145
_reflns_number_gt 2002
_reflns_number_total 3210
_reflns_threshold_expression >2sigma(I)
_cod_data_source_file jo4007943_si_002.cif
_cod_data_source_block c2c
_cod_original_cell_volume 3456.3(12)
_cod_database_code 4028363

loop_
_symmetry_equiv_pos_as_xyz
'x, y, z'
'-x, y, -z+1/2'
'x+1/2, y+1/2, z'
'-x+1/2, y+1/2, -z+1/2'
'-x, -y, -z'
'x, -y, z-1/2'
'-x+1/2, -y+1/2, -z'
'x+1/2, -y+1/2, z-1/2'

loop_
_atom_site_label
_atom_site_type_symbol
_atom_site_fract_x
_atom_site_fract_y
_atom_site_fract_z
_atom_site_U_iso_or_equiv
_atom_site_adp_type
_atom_site_occupancy
_atom_site_symmetry_multiplicity
_atom_site_calc_flag
_atom_site_refinement_flags
C1 C 0.83970(10) 0.5515(3) 0.8777(2) 0.0369(8) Uani 1 1 d .
C2 C 0.84775(12) 0.7070(4) 0.9361(3) 0.0468(9) Uani 1 1 d .
H2A H 0.8608 0.6882 1.0070 0.056 Uiso 1 1 calc R
H2B H 0.8679 0.7760 0.9125 0.056 Uiso 1 1 calc R
C3 C 0.80028(13) 0.7769(4) 0.9150(3) 0.0568(10) Uani 1 1 d .
H3A H 0.7985 0.8543 0.9651 0.068 Uiso 1 1 calc R
H3B H 0.7908 0.8254 0.8495 0.068 Uiso 1 1 calc R
C4 C 0.77205(12) 0.6330(4) 0.9203(3) 0.0498(9) Uani 1 1 d .
H4A H 0.7742 0.6068 0.9892 0.060 Uiso 1 1 calc R
H4B H 0.7402 0.6508 0.8848 0.060 Uiso 1 1 calc R
C5 C 0.78219(12) 0.3531(4) 0.9135(3) 0.0491(9) Uani 1 1 d .
H5A H 0.7503 0.3507 0.9130 0.059 Uiso 1 1 calc R
H5B H 0.8003 0.3470 0.9827 0.059 Uiso 1 1 calc R
C6 C 0.79195(13) 0.2076(4) 0.8595(3) 0.0606(10) Uani 1 1 d .
H6A H 0.7740 0.1208 0.8739 0.073 Uiso 1 1 calc R
H6B H 0.7814 0.2274 0.7882 0.073 Uiso 1 1 calc R
C7 C 0.84144(14) 0.1557(4) 0.8849(3) 0.0642(11) Uani 1 1 d .
H7A H 0.8429 0.0610 0.8469 0.077 Uiso 1 1 calc R
H7B H 0.8509 0.1268 0.9550 0.077 Uiso 1 1 calc R
C8 C 0.87674(12) 0.2751(4) 0.8663(3) 0.0523(9) Uani 1 1 d .
C9 C 0.87292(11) 0.4219(4) 0.9270(3) 0.0423(8) Uani 1 1 d .
C10 C 0.87028(15) 0.3080(5) 0.7541(3) 0.0661(11) Uani 1 1 d .
H10A H 0.8992 0.3434 0.7453 0.079 Uiso 1 1 calc R
H10B H 0.8624 0.2098 0.7176 0.079 Uiso 1 1 calc R
C11 C 0.83394(13) 0.4298(5) 0.7087(3) 0.0575(10) Uani 1 1 d .
H11A H 0.8351 0.4541 0.6415 0.069 Uiso 1 1 calc R
H11B H 0.8040 0.3861 0.7045 0.069 Uiso 1 1 calc R
C12 C 0.84038(11) 0.5790(4) 0.7693(2) 0.0423(8) Uani 1 1 d .
H12 H 0.8163 0.6542 0.7375 0.051 Uiso 1 1 calc R
C13 C 0.88488(16) 0.7771(5) 0.7170(3) 0.0635(11) Uani 1 1 d .
C14 C 0.93253(18) 0.8213(6) 0.7199(4) 0.0973(18) Uani 1 1 d .
H14A H 0.9320 0.8919 0.6658 0.146 Uiso 1 1 calc R
H14B H 0.9494 0.7280 0.7136 0.146 Uiso 1 1 calc R
H14C H 0.9469 0.8724 0.7822 0.146 Uiso 1 1 calc R
C15 C 0.92415(16) 0.2028(5) 0.9101(4) 0.0734(12) Uani 1 1 d U
C16 C 1.00550(19) 0.2633(8) 0.9602(5) 0.122(2) Uani 1 1 d U
H16A H 1.0206 0.3470 1.0048 0.147 Uiso 1 1 calc R
H16B H 1.0069 0.1674 0.9990 0.147 Uiso 1 1 calc R
C17 C 1.0259(3) 0.2416(12) 0.8890(7) 0.182(3) Uani 1 1 d U
H17A H 1.0113 0.1563 0.8467 0.273 Uiso 1 1 calc R
H17B H 1.0575 0.2165 0.9185 0.273 Uiso 1 1 calc R
H17C H 1.0236 0.3363 0.8501 0.273 Uiso 1 1 calc R
N1 N 0.79139(8) 0.5058(3) 0.87284(19) 0.0415(7) Uani 1 1 d .
O1 O 0.88449(8) 0.6450(3) 0.77049(18) 0.0545(7) Uani 1 1 d .
O2 O 0.85130(14) 0.8459(4) 0.6738(3) 0.1012(12) Uani 1 1 d .
O3 O 0.93158(12) 0.0706(4) 0.9362(3) 0.1126(14) Uani 1 1 d .
O4 O 0.95694(11) 0.3066(4) 0.9115(3) 0.1031(12) Uani 1 1 d U
O5 O 0.89278(9) 0.4278(3) 1.0153(2) 0.0660(8) Uani 1 1 d .

loop_
_atom_site_aniso_label
_atom_site_aniso_U_11
_atom_site_aniso_U_22
_atom_site_aniso_U_33
_atom_site_aniso_U_23
_atom_site_aniso_U_13
_atom_site_aniso_U_12
C1 0.0346(17) 0.0358(17) 0.0417(18) 0.0051(14) 0.0131(14) 0.0024(13)
C2 0.050(2) 0.0421(18) 0.052(2) -0.0038(16) 0.0194(17) -0.0030(16)
C3 0.060(2) 0.043(2) 0.075(3) 0.0001(18) 0.033(2) 0.0086(18)
C4 0.046(2) 0.050(2) 0.059(2) 0.0067(17) 0.0233(17) 0.0132(16)
C5 0.041(2) 0.046(2) 0.063(2) 0.0088(17) 0.0197(17) -0.0019(16)
C6 0.059(3) 0.041(2) 0.083(3) 0.0011(19) 0.022(2) -0.0100(18)
C7 0.071(3) 0.040(2) 0.086(3) 0.0020(19) 0.029(2) 0.0056(19)
C8 0.050(2) 0.0428(19) 0.068(2) 0.0039(17) 0.0233(18) 0.0104(17)
C9 0.0342(18) 0.0448(19) 0.049(2) 0.0064(15) 0.0136(16) -0.0007(15)
C10 0.076(3) 0.060(2) 0.072(3) -0.015(2) 0.037(2) 0.006(2)
C11 0.063(3) 0.069(3) 0.043(2) -0.0047(18) 0.0187(18) -0.005(2)
C12 0.0347(18) 0.0483(19) 0.0446(19) 0.0094(15) 0.0120(15) 0.0008(15)
C13 0.076(3) 0.061(3) 0.064(3) -0.003(2) 0.036(2) -0.016(2)
C14 0.102(4) 0.110(4) 0.097(4) -0.017(3) 0.054(3) -0.054(3)
C15 0.062(2) 0.061(2) 0.101(3) 0.008(2) 0.028(2) 0.020(2)
C16 0.083(3) 0.131(4) 0.160(4) 0.014(3) 0.046(3) 0.037(3)
C17 0.157(5) 0.211(5) 0.174(5) 0.001(4) 0.039(4) 0.022(4)
N1 0.0359(15) 0.0427(15) 0.0482(16) 0.0063(12) 0.0155(12) 0.0022(12)
O1 0.0456(15) 0.0646(16) 0.0588(16) 0.0091(13) 0.0235(12) -0.0027(12)
O2 0.097(3) 0.081(2) 0.131(3) 0.050(2) 0.041(2) 0.008(2)
O3 0.091(3) 0.065(2) 0.182(4) 0.035(2) 0.038(3) 0.0412(19)
O4 0.0532(18) 0.094(2) 0.164(3) 0.032(2) 0.0338(19) 0.0267(16)
O5 0.0654(18) 0.0675(18) 0.0541(18) 0.0100(13) -0.0018(14) 0.0125(14)

loop_
_atom_type_symbol
_atom_type_description
_atom_type_scat_dispersion_real
_atom_type_scat_dispersion_imag
_atom_type_scat_source
C C 0.0033 0.0016 'International Tables Vol C Tables 4.2.6.8 and 6.1.1.4'
H H 0.0000 0.0000 'International Tables Vol C Tables 4.2.6.8 and 6.1.1.4'
N N 0.0061 0.0033 'International Tables Vol C Tables 4.2.6.8 and 6.1.1.4'
O O 0.0106 0.0060 'International Tables Vol C Tables 4.2.6.8 and 6.1.1.4'

loop_
_geom_angle_atom_site_label_1
_geom_angle_atom_site_label_2
_geom_angle_atom_site_label_3
_geom_angle
N1 C1 C9 110.7(2)
N1 C1 C2 104.8(2)
C9 C1 C2 113.1(3)
N1 C1 C12 106.0(2)
C9 C1 C12 111.4(3)
C2 C1 C12 110.4(3)
C3 C2 C1 103.3(3)
C3 C2 H2A 111.1
C1 C2 H2A 111.1
C3 C2 H2B 111.1
C1 C2 H2B 111.1
H2A C2 H2B 109.1
C4 C3 C2 101.6(3)
C4 C3 H3A 111.4
C2 C3 H3A 111.4
C4 C3 H3B 111.4
C2 C3 H3B 111.4
H3A C3 H3B 109.3
N1 C4 C3 105.4(3)
N1 C4 H4A 110.7
C3 C4 H4A 110.7
N1 C4 H4B 110.7
C3 C4 H4B 110.7
H4A C4 H4B 108.8
N1 C5 C6 116.0(3)
N1 C5 H5A 108.3
C6 C5 H5A 108.3
N1 C5 H5B 108.3
C6 C5 H5B 108.3
H5A C5 H5B 107.4
C7 C6 C5 116.1(3)
C7 C6 H6A 108.3
C5 C6 H6A 108.3
C7 C6 H6B 108.3
C5 C6 H6B 108.3
H6A C6 H6B 107.4
C6 C7 C8 117.5(3)
C6 C7 H7A 107.9
C8 C7 H7A 107.9
C6 C7 H7B 107.9
C8 C7 H7B 107.9
H7A C7 H7B 107.2
C9 C8 C15 108.3(3)
C9 C8 C10 114.0(3)
C15 C8 C10 108.4(3)
C9 C8 C7 106.0(3)
C15 C8 C7 107.0(3)
C10 C8 C7 112.8(3)
O5 C9 C1 120.7(3)
O5 C9 C8 120.2(3)
C1 C9 C8 118.7(3)
C11 C10 C8 114.6(3)
C11 C10 H10A 108.6
C8 C10 H10A 108.6
C11 C10 H10B 108.6
C8 C10 H10B 108.6
H10A C10 H10B 107.6
C12 C11 C10 111.9(3)
C12 C11 H11A 109.2
C10 C11 H11A 109.2
C12 C11 H11B 109.2
C10 C11 H11B 109.2
H11A C11 H11B 107.9
O1 C12 C11 107.9(3)
O1 C12 C1 108.2(3)
C11 C12 C1 113.0(3)
O1 C12 H12 109.2
C11 C12 H12 109.2
C1 C12 H12 109.2
O2 C13 O1 123.4(4)
O2 C13 C14 125.9(4)
O1 C13 C14 110.7(4)
C13 C14 H14A 109.5
C13 C14 H14B 109.5
H14A C14 H14B 109.5
C13 C14 H14C 109.5
H14A C14 H14C 109.5
H14B C14 H14C 109.5
O3 C15 O4 123.1(4)
O3 C15 C8 125.6(4)
O4 C15 C8 111.3(4)
C17 C16 O4 107.7(7)
C17 C16 H16A 110.2
O4 C16 H16A 110.2
C17 C16 H16B 110.2
O4 C16 H16B 110.2
H16A C16 H16B 108.5
C16 C17 H17A 109.5
C16 C17 H17B 109.5
H17A C17 H17B 109.5
C16 C17 H17C 109.5
H17A C17 H17C 109.5
H17B C17 H17C 109.5
C5 N1 C4 109.1(2)
C5 N1 C1 119.9(2)
C4 N1 C1 107.4(2)
C13 O1 C12 117.7(3)
C15 O4 C16 119.3(4)

loop_
_geom_bond_atom_site_label_1
_geom_bond_atom_site_label_2
_geom_bond_distance
C1 N1 1.505(4)
C1 C9 1.522(4)
C1 C2 1.533(4)
C1 C12 1.536(4)
C2 C3 1.513(5)
C2 H2A 0.9700
C2 H2B 0.9700
C3 C4 1.506(5)
C3 H3A 0.9700
C3 H3B 0.9700
C4 N1 1.471(4)
C4 H4A 0.9700
C4 H4B 0.9700
C5 N1 1.470(4)
C5 C6 1.517(5)
C5 H5A 0.9700
C5 H5B 0.9700
C6 C7 1.514(5)
C6 H6A 0.9700
C6 H6B 0.9700
C7 C8 1.550(5)
C7 H7A 0.9700
C7 H7B 0.9700
C8 C9 1.527(5)
C8 C15 1.531(6)
C8 C10 1.547(5)
C9 O5 1.211(4)
C10 C11 1.517(6)
C10 H10A 0.9700
C10 H10B 0.9700
C11 C12 1.503(5)
C11 H11A 0.9700
C11 H11B 0.9700
C12 O1 1.451(4)
C12 H12 0.9800
C13 O2 1.186(5)
C13 O1 1.347(5)
C13 C14 1.488(6)
C14 H14A 0.9600
C14 H14B 0.9600
C14 H14C 0.9600
C15 O3 1.180(5)
C15 O4 1.327(5)
C16 C17 1.322(9)
C16 O4 1.491(6)
C16 H16A 0.9700
C16 H16B 0.9700
C17 H17A 0.9600
C17 H17B 0.9600
C17 H17C 0.9600

loop_
_geom_torsion_atom_site_label_1
_geom_torsion_atom_site_label_2
_geom_torsion_atom_site_label_3
_geom_torsion_atom_site_label_4
_geom_torsion
N1 C1 C2 C3 -27.3(3)
C9 C1 C2 C3 -148.0(3)
C12 C1 C2 C3 86.4(3)
C1 C2 C3 C4 40.4(3)
C2 C3 C4 N1 -39.1(3)
N1 C5 C6 C7 80.6(4)
C5 C6 C7 C8 -59.0(5)
C6 C7 C8 C9 57.5(4)
C6 C7 C8 C15 172.9(4)
C6 C7 C8 C10 -67.9(4)
N1 C1 C9 O5 -95.9(3)
C2 C1 C9 O5 21.4(4)
C12 C1 C9 O5 146.5(3)
N1 C1 C9 C8 77.3(3)
C2 C1 C9 C8 -165.4(3)
C12 C1 C9 C8 -40.3(4)
C15 C8 C9 O5 -32.0(4)
C10 C8 C9 O5 -152.8(3)
C7 C8 C9 O5 82.5(4)
C15 C8 C9 C1 154.8(3)
C10 C8 C9 C1 34.0(4)
C7 C8 C9 C1 -90.7(3)
C9 C8 C10 C11 -38.3(5)
C15 C8 C10 C11 -159.0(4)
C7 C8 C10 C11 82.7(4)
C8 C10 C11 C12 50.9(5)
C10 C11 C12 O1 61.4(4)
C10 C11 C12 C1 -58.2(4)
N1 C1 C12 O1 172.0(2)
C9 C1 C12 O1 -67.5(3)
C2 C1 C12 O1 59.1(3)
N1 C1 C12 C11 -68.6(3)
C9 C1 C12 C11 51.8(4)
C2 C1 C12 C11 178.4(3)
C9 C8 C15 O3 126.3(5)
C10 C8 C15 O3 -109.5(5)
C7 C8 C15 O3 12.5(6)
C9 C8 C15 O4 -56.5(5)
C10 C8 C15 O4 67.6(5)
C7 C8 C15 O4 -170.3(4)
C6 C5 N1 C4 169.1(3)
C6 C5 N1 C1 -66.5(4)
C3 C4 N1 C5 153.8(3)
C3 C4 N1 C1 22.3(3)
C9 C1 N1 C5 0.3(4)
C2 C1 N1 C5 -121.9(3)
C12 C1 N1 C5 121.2(3)
C9 C1 N1 C4 125.5(3)
C2 C1 N1 C4 3.3(3)
C12 C1 N1 C4 -113.5(3)
O2 C13 O1 C12 4.1(6)
C14 C13 O1 C12 -175.5(3)
C11 C12 O1 C13 108.4(3)
C1 C12 O1 C13 -129.1(3)
O3 C15 O4 C16 -8.4(8)
C8 C15 O4 C16 174.3(4)
C17 C16 O4 C15 108.0(8)
